data_1546945
loop_
_publ_author_name
'J. Amador'
'E. Gutierrez-Puebla'
'M. A. Monge'
'I. Rasines'
'C. Ruiz-Valero'
'F. Fernandez'
'R. Saez-Puche'
'J. A. Campa'

_publ_section_title
;
 Evidence of low-dimensional antiferromagnetic ordering and crystal
 structure in the R2BaNiO5 (R= Y, Er) oxides
;
_journal_name_full 'Physical Review B'
_journal_page_first 7918
_journal_page_last 7924
_journal_paper_doi 10.1103/PhysRevB.42.7918
_journal_volume 42
_journal_year 1990
_chemical_formula_moiety 'Er2 Ni O5, Ba'
_chemical_formula_sum 'Ba Er2 Ni O5'
_chemical_formula_weight 610.535
_space_group_IT_number 71
_symmetry_cell_setting orthorhombic
_symmetry_Int_Tables_number 71
_symmetry_space_group_name_Hall '-I 2 2'
_symmetry_space_group_name_H-M 'I m m m'
_cell_angle_alpha 90.
_cell_angle_beta 90.
_cell_angle_gamma 90.
_cell_formula_units_Z 2
_cell_length_a 3.747(2)
_cell_length_b 5.737(2)
_cell_length_c 11.283(2)
_cell_volume 242.55(16)
_diffrn_ambient_temperature 294
_diffrn_radiation_probe x-ray
_diffrn_radiation_type MoK\a
_diffrn_radiation_wavelength 0.71069
_exptl_absorpt_coefficient_mu 46.52
_exptl_crystal_density_diffrn 8.36
_exptl_crystal_F_000 520
_refine_ls_number_reflns 249
_refine_ls_R_factor_gt 0.044
_cod_data_source_file Phys-Rev-B-1990-42-7918-7924-2.cif
_cod_data_source_block Er2BaNiO5
_cod_original_cell_volume 242.5(2)
_cod_database_code 1546945

loop_
_space_group_symop_id
_space_group_symop_operation_xyz
1 x,y,z
2 -x,-y,z
3 x,-y,-z
4 -x,y,-z
5 -x,-y,-z
6 x,y,-z
7 -x,y,z
8 x,-y,z
9 1/2+x,1/2+y,1/2+z
10 1/2-x,1/2-y,1/2+z
11 1/2+x,1/2-y,1/2-z
12 1/2-x,1/2+y,1/2-z
13 1/2-x,1/2-y,1/2-z
14 1/2+x,1/2+y,1/2-z
15 1/2-x,1/2+y,1/2+z
16 1/2+x,1/2-y,1/2+z

loop_
_atom_site_label
_atom_site_type_symbol
_atom_site_thermal_displace_type
_atom_site_fract_x
_atom_site_fract_y
_atom_site_fract_z
_atom_site_occupancy
_atom_site_U_iso_or_equiv
_atom_site_calc_flag
_atom_site_refinement_flags
_atom_site_disorder_assembly
_atom_site_disorder_group
Er Er Uiso 0.00000 0.00000 0.20310(10) 1.000 0.0030(10) . . . .
Ba Ba Uiso 0.00000 0.50000 0.00000 1.000 0.0070(10) . . . .
Ni Ni Uiso 0.50000 0.00000 0.00000 1.000 0.0060(10) . . . .
O1 O Uiso 0.50000 0.239(3) 0.1507(13) 1.000 0.014(4) . . . .
O2 O Uiso 0.00000 0.00000 0.00000 1.000 0.013(9) . . . .

loop_
_geom_angle_atom_site_label_1
_geom_angle_atom_site_label_2
_geom_angle_atom_site_label_3
_geom_angle
_geom_angle_site_symmetry_1
_geom_angle_site_symmetry_2
_geom_angle_site_symmetry_3
_geom_angle_publ_flag
Ni Er O1 46.7(4) . . . yes
Ni Er O2 39.27(1) . . . yes
Ni Er Ni 78.54(3) . . 1_455 yes
Ni Er O1 107.7(3) . . 1_455 yes
Ni Er O1 107.7(3) . . 2_555 yes
Ni Er O1 46.7(4) . . 2_655 yes
Ni Er O1 124.9(3) . . 11_455 yes
Ni Er O1 124.9(3) . . 12_545 yes
O1 Er O2 75.7(3) . . . yes
Ni Er O1 107.7(3) 1_455 . . yes
O1 Er O1 102.9(4) . . 1_455 yes
O1 Er O1 151.4(5) . . 2_555 yes
O1 Er O1 69.8(5) . . 2_655 yes
O1 Er O1 78.3(4) . . 11_455 yes
O1 Er O1 124.6(3) . . 12_545 yes
Ni Er O2 39.27(1) 1_455 . . yes
O1 Er O2 75.7(3) 1_455 . . yes
O1 Er O2 75.7(3) 2_555 . . yes
O1 Er O2 75.7(3) 2_655 . . yes
O1 Er O2 137.7(4) 11_455 . . yes
O1 Er O2 137.7(4) 12_545 . . yes
Ni Er O1 46.7(4) 1_455 . 1_455 yes
Ni Er O1 46.7(4) 1_455 . 2_555 yes
Ni Er O1 107.7(3) 1_455 . 2_655 yes
Ni Er O1 124.9(3) 1_455 . 11_455 yes
Ni Er O1 124.9(3) 1_455 . 12_545 yes
O1 Er O1 69.8(5) 1_455 . 2_555 yes
O1 Er O1 151.4(5) 1_455 . 2_655 yes
O1 Er O1 78.3(4) 1_455 . 11_455 yes
O1 Er O1 124.6(3) 1_455 . 12_545 yes
O1 Er O1 102.9(4) 2_555 . 2_655 yes
O1 Er O1 124.6(3) 2_555 . 11_455 yes
O1 Er O1 78.3(4) 2_555 . 12_545 yes
O1 Er O1 124.6(3) 2_655 . 11_455 yes
O1 Er O1 78.3(4) 2_655 . 12_545 yes
O1 Er O1 84.7(6) 11_455 . 12_545 yes
Er Ni O1 52.9(3) . . . yes
Er Ni O2 50.73(1) . . . yes
Er Ni Er 78.54(2) . . 1_655 yes
Er Ni O2 129.27(1) . . 1_655 yes
Er Ni O1 52.9(3) . . 2_655 yes
Er Ni Er 101.46(2) . . 3_555 yes
Er Ni O1 127.1(3) . . 3_555 yes
Er Ni Er 180.00 . . 3_655 yes
Er Ni O1 127.1(3) . . 4_655 yes
O1 Ni O2 90.00 . . . yes
Er Ni O1 52.9(3) 1_655 . . yes
O1 Ni O2 90.00 . . 1_655 yes
O1 Ni O1 77.8(6) . . 2_655 yes
Er Ni O1 127.1(3) 3_555 . . yes
O1 Ni O1 180.00 . . 3_555 yes
Er Ni O1 127.1(3) 3_655 . . yes
O1 Ni O1 102.2(6) . . 4_655 yes
Er Ni O2 129.27(1) 1_655 . . yes
O2 Ni O2 180.00 . . 1_655 yes
O1 Ni O2 90.00 2_655 . . yes
Er Ni O2 50.73(1) 3_555 . . yes
O1 Ni O2 90.00 3_555 . . yes
Er Ni O2 129.27(1) 3_655 . . yes
O1 Ni O2 90.00 4_655 . . yes
Er Ni O2 50.73(1) 1_655 . 1_655 yes
Er Ni O1 52.9(3) 1_655 . 2_655 yes
Er Ni Er 180.00 1_655 . 3_555 yes
Er Ni O1 127.1(3) 1_655 . 3_555 yes
Er Ni Er 101.46(2) 1_655 . 3_655 yes
Er Ni O1 127.1(3) 1_655 . 4_655 yes
O1 Ni O2 90.00 2_655 . 1_655 yes
Er Ni O2 129.27(1) 3_555 . 1_655 yes
O1 Ni O2 90.00 3_555 . 1_655 yes
Er Ni O2 50.73(1) 3_655 . 1_655 yes
O1 Ni O2 90.00 4_655 . 1_655 yes
Er Ni O1 127.1(3) 3_555 . 2_655 yes
O1 Ni O1 102.2(6) 2_655 . 3_555 yes
Er Ni O1 127.1(3) 3_655 . 2_655 yes
O1 Ni O1 180.00 2_655 . 4_655 yes
Er Ni O1 52.9(3) 3_555 . 3_555 yes
Er Ni Er 78.54(2) 3_555 . 3_655 yes
Er Ni O1 52.9(3) 3_555 . 4_655 yes
Er Ni O1 52.9(3) 3_655 . 3_555 yes
O1 Ni O1 77.8(6) 3_555 . 4_655 yes
Er Ni O1 52.9(3) 3_655 . 4_655 yes
Er O1 Ni 80.4(5) . . . yes
Er O1 Er 102.9(6) . . 1_655 yes
Er O1 Er 101.7(4) . . 11_555 yes
Er O1 Ni 80.4(5) 1_655 . . yes
Er O1 Ni 176.7(8) 11_555 . . yes
Er O1 Er 101.7(4) 1_655 . 11_555 yes
Er O2 Ni 90.00 . . . yes
Er O2 Ni 90.00 . . 1_455 yes
Er O2 Er 180.00 . . 3_555 yes
Ni O2 Ni 180.00 . . 1_455 yes
Er O2 Ni 90.00 3_555 . . yes
Er O2 Ni 90.00 3_555 . 1_455 yes

loop_
_geom_bond_atom_site_label_1
_geom_bond_atom_site_label_2
_geom_bond_distance
_geom_bond_site_symmetry_1
_geom_bond_site_symmetry_2
_geom_bond_publ_flag
Er Ni 2.9600(18) . . yes
Er O1 2.396(11) . . yes
Er O2 2.2916(17) . . yes
Er Ni 2.9600(18) . 1_455 yes
Er O1 2.396(11) . 1_455 yes
Er O1 2.396(11) . 2_555 yes
Er O1 2.396(11) . 2_655 yes
Er O1 2.232(16) . 11_455 yes
Er O1 2.232(16) . 12_545 yes
Ni O1 2.184(16) . . yes
Ni O2 1.8735(10) . . yes
Ni O2 1.8735(10) . 1_655 yes
Ni O1 2.184(16) . 2_655 yes
Ni O1 2.184(16) . 3_555 yes
Ni O1 2.184(16) . 4_655 yes

loop_
_geom_torsion_atom_site_label_1
_geom_torsion_atom_site_label_2
_geom_torsion_atom_site_label_3
_geom_torsion_atom_site_label_4
_geom_torsion
_geom_torsion_site_symmetry_1
_geom_torsion_site_symmetry_2
_geom_torsion_site_symmetry_3
_geom_torsion_site_symmetry_4
_geom_torsion_publ_flag
O1 Er Ni O2 -128.1(4) . . . . no
O2 Er Ni O1 128.1(4) . . . . no
O2 Er O1 Ni -30.9(2) . . . . no
O1 Er O2 Ni 36.2(3) . . . . no
O2 Ni O1 Er 37.5(3) . . . . no
O1 Ni O2 Er -38.9(4) . . . . no
